data_1577294
loop_
_publ_author_name
'Hood, Thomas M.'
'Ward, Andrew CC'
'Kraemer, Tobias'
'Chaplin, Adrian B.'

_publ_section_title
;
 Shedding light on the copper-catalysed diboron(4) reduction of nitrous
 oxide
;
_journal_name_full 'Catalysis Science &amp; Technology'
_journal_paper_doi 10.1039/D6CY00561F
_journal_year 2026
_chemical_formula_moiety 'C25 H40 N O P2 Rh'
_chemical_formula_sum 'C25 H40 N O P2 Rh'
_chemical_formula_weight 535.43
_chemical_melting_point ?
_space_group_crystal_system orthorhombic
_space_group_IT_number 29
_space_group_name_Hall 'P 2c -2ac'
_space_group_name_H-M_alt 'P c a 21'
_atom_sites_solution_hydrogens geom
_atom_sites_solution_primary dual
_atom_sites_solution_secondary difmap
_audit_creation_date 2026-04-10
_audit_creation_method
;
Olex2 1.5
(compiled 2026.04.10 svn.r48fbca5a for OlexSys, GUI svn.r7537)
;
_audit_update_record
;
2026-04-24 deposited with the CCDC.	2026-05-26 downloaded from the CCDC.
;
_cell_angle_alpha 90
_cell_angle_beta 90
_cell_angle_gamma 90
_cell_formula_units_Z 8
_cell_length_a 17.5412(2)
_cell_length_b 12.80280(10)
_cell_length_c 23.5003(2)
_cell_measurement_reflns_used 53725
_cell_measurement_temperature 100(2)
_cell_measurement_theta_max 77.5560
_cell_measurement_theta_min 2.5120
_cell_volume 5277.61(9)
_computing_cell_refinement 'CrysAlisPro 1.171.43.120a (Rigaku OD, 2024)'
_computing_data_collection 'CrysAlisPro system (CCD 43.120a 64-bit (release 16-04-2024))'
_computing_data_reduction 'CrysAlisPro 1.171.43.120a (Rigaku OD, 2024)'
_computing_molecular_graphics 'Olex2 1.5 (Dolomanov et al., 2009)'
_computing_publication_material 'Olex2 1.5 (Dolomanov et al., 2009)'
_computing_structure_refinement 'SHELXL 2018/3 (Sheldrick, 2015)'
_computing_structure_solution 'SHELXT 2018/2 (Sheldrick, 2018)'
_diffrn_ambient_environment N~2~
_diffrn_ambient_temperature 100(2)
_diffrn_detector 'Hybrid Pixel Array Detector'
_diffrn_detector_area_resol_mean 10.0000
_diffrn_detector_type 'HyPix-Arc 100'
_diffrn_measured_fraction_theta_full 0.998
_diffrn_measured_fraction_theta_max 0.998
_diffrn_measurement_details
;
List of Runs (angles in degrees, time in seconds):

  # Type    Start    End  Width  t~exp~   \w     \q     \k     \f   Frames
#--------------------------------------------------------------------------
  1  \w     57.00 127.00   0.50    1.00    --   49.71-169.00 -91.00  140
  2  \w   -162.00 -62.00   0.50    1.00    --  -82.51 -32.00 -94.00  200
  3  \w    -37.00  -3.00   0.50    1.00    --  -82.51  32.00  64.00   68
  4  \w    104.00 176.00   0.50    1.00    --  108.47  93.00-112.00  144
  5  \w     41.00 105.00   0.50    1.00    --  108.47 -93.00 135.00  128
  6  \w     88.00 178.00   0.50    1.00    --  108.47  32.00  64.00  180
  7  \w     38.00 108.00   0.50    1.00    --  108.47-114.00  52.00  140
  8  \w    -27.00  30.00   0.50    1.00    --  -49.15  19.00 -90.00  114
  9  \w    -27.00  30.00   0.50    1.00    --  -49.15  19.00-150.00  114
 10  \w    -27.00  30.00   0.50    1.00    --  -49.15  19.00-180.00  114
 11  \w    -35.00  -3.00   0.50    1.00    --  -82.51  30.00 150.00   64
 12  \w    -71.00  -8.00   0.50    1.00    --  -82.51  61.00-180.00  126
 13  \w    -71.00  -8.00   0.50    1.00    --  -82.51  61.00-120.00  126
 14  \w    -35.00  -3.00   0.50    1.00    --  -82.51  30.00-150.00   64
 15  \w    -35.00  -3.00   0.50    1.00    --  -82.51  30.00  30.00   64
 16  \w     34.00  71.00   0.50    1.00    --  108.47 -61.00 -90.00   74
 17  \w     40.00 106.00   0.50    1.00    --  108.47 -77.00 150.00  132
 18  \w     40.00 105.00   0.50    1.00    --  108.47 -94.00  60.00  130
 19  \w     34.00  71.00   0.50    1.00    --  108.47 -61.00-150.00   74
 20  \w     34.00  71.00   0.50    1.00    --  108.47 -61.00-120.00   74
 21  \w     34.00  71.00   0.50    1.00    --  108.47 -61.00 -60.00   74
 22  \w     34.00  71.00   0.50    1.00    --  108.47 -61.00  60.00   74
 23  \w     88.00 178.00   0.50    1.00    --  108.47  32.00  64.00  180
 24  \w   -117.00 -22.00   0.50    1.00    --  -49.15 -77.00 150.00  190
 25  \w   -117.00 -22.00   0.50    1.00    --  -49.15 -77.00-120.00  190
 26  \w     23.00 118.00   0.50    1.00    --   49.71  77.00   0.00  190
 27  \w   -151.00 -56.00   0.50    1.00    --  -82.51 -77.00  60.00  190
 28  \w   -151.00 -56.00   0.50    1.00    --  -82.51 -77.00-120.00  190
 29  \w   -151.00 -56.00   0.50    1.00    --  -82.51 -77.00 120.00  190
 30  \w   -160.00 -66.00   0.50    1.00    --  -82.51 -45.00 150.00  188
 31  \w   -151.00 -56.00   0.50    1.00    --  -82.51 -77.00   0.00  190
 32  \w     92.00 178.00   0.50    1.00    --  108.47  45.00-150.00  172
 33  \w     88.00 178.00   0.50    1.00    --  108.47  30.00 -60.00  180
 34  \w     40.00 105.00   0.50    1.00    --  108.47 -94.00 -90.00  130
 35  \w     88.00 178.00   0.50    1.00    --  108.47  30.00   0.00  180
 36  \w     88.00 178.00   0.50    1.00    --  108.47  30.00 150.00  180
;
_diffrn_measurement_device 'four-circle diffractometer'
_diffrn_measurement_device_type 'Rigaku Oxford Diffraction: XtaLAB Synergy, Dualflex, HyPix-Arc 100'
_diffrn_measurement_method '\w scans'
_diffrn_orient_matrix_type 'CrysAlisPro convention (1999,Acta A55,543-557)'
_diffrn_orient_matrix_UB_11 -0.0353009000
_diffrn_orient_matrix_UB_12 -0.1092062000
_diffrn_orient_matrix_UB_13 0.0081055000
_diffrn_orient_matrix_UB_21 0.0090198000
_diffrn_orient_matrix_UB_22 -0.0214603000
_diffrn_orient_matrix_UB_23 -0.0641657000
_diffrn_orient_matrix_UB_31 0.0798995000
_diffrn_orient_matrix_UB_32 -0.0457229000
_diffrn_orient_matrix_UB_33 0.0107805000
_diffrn_radiation_monochromator mirror
_diffrn_radiation_probe x-ray
_diffrn_radiation_type 'Cu K\a'
_diffrn_radiation_wavelength 1.54184
_diffrn_reflns_av_R_equivalents 0.0420
_diffrn_reflns_av_unetI/netI 0.0222
_diffrn_reflns_Laue_measured_fraction_full 0.998
_diffrn_reflns_Laue_measured_fraction_max 0.998
_diffrn_reflns_limit_h_max 21
_diffrn_reflns_limit_h_min -20
_diffrn_reflns_limit_k_max 16
_diffrn_reflns_limit_k_min -16
_diffrn_reflns_limit_l_max 29
_diffrn_reflns_limit_l_min -29
_diffrn_reflns_number 88843
_diffrn_reflns_point_group_measured_fraction_full 0.992
_diffrn_reflns_point_group_measured_fraction_max 0.991
_diffrn_reflns_theta_full 74.497
_diffrn_reflns_theta_max 74.497
_diffrn_reflns_theta_min 6.401
_diffrn_source 'micro-focus sealed X-ray tube'
_diffrn_source_type 'PhotonJet (Cu) X-ray Source'
_exptl_absorpt_coefficient_mu 6.489
_exptl_absorpt_correction_T_max 1.000
_exptl_absorpt_correction_T_min 0.381
_exptl_absorpt_correction_type gaussian
_exptl_absorpt_process_details
;
CrysAlisPro 1.171.43.120a (Rigaku Oxford Diffraction, 2024)
Numerical absorption correction based on gaussian integration over
a multifaceted crystal model
Empirical absorption correction using spherical harmonics,
implemented in SCALE3 ABSPACK scaling algorithm.
;
_exptl_crystal_colour 'dark yellow'
_exptl_crystal_density_diffrn 1.348
_exptl_crystal_density_meas ?
_exptl_crystal_description plate
_exptl_crystal_F_000 2240
_exptl_crystal_size_max 0.15
_exptl_crystal_size_mid 0.10
_exptl_crystal_size_min 0.03
_refine_diff_density_max 2.085
_refine_diff_density_min -0.640
_refine_diff_density_rms 0.071
_refine_ls_abs_structure_details
;
 Flack x determined using 4820 quotients [(I+)-(I-)]/[(I+)+(I-)]
 (Parsons, Flack and Wagner, Acta Cryst. B69 (2013) 249-259).
;
_refine_ls_abs_structure_Flack 0.000(4)
_refine_ls_extinction_method none
_refine_ls_goodness_of_fit_ref 1.018
_refine_ls_hydrogen_treatment constr
_refine_ls_matrix_type full
_refine_ls_number_parameters 557
_refine_ls_number_reflns 10692
_refine_ls_number_restraints 1
_refine_ls_restrained_S_all 1.018
_refine_ls_R_factor_all 0.0316
_refine_ls_R_factor_gt 0.0301
_refine_ls_shift/su_max 0.002
_refine_ls_shift/su_mean 0.000
_refine_ls_structure_factor_coef Fsqd
_refine_ls_weighting_details 'w=1/[\s^2^(Fo^2^)+(0.0566P)^2^+2.2128P] where P=(Fo^2^+2Fc^2^)/3'
_refine_ls_weighting_scheme calc
_refine_ls_wR_factor_gt 0.0781
_refine_ls_wR_factor_ref 0.0795
_reflns_Friedel_coverage 0.937
_reflns_Friedel_fraction_full 0.985
_reflns_Friedel_fraction_max 0.985
_reflns_number_gt 10298
_reflns_number_total 10692
_reflns_threshold_expression 'I > 2\s(I)'
_cod_data_source_file d6cy00561f3.cif
_cod_data_source_block 0744abc24h_auto
_cod_depositor_comments
;
The following automatic conversions were performed:

data item '_chemical_melting_point' value 'not measured' was changed
to '?' -- the value is undefined or not given.

data item '_exptl_crystal_density_meas' value 'not measured' was
changed to '?' -- the value is perceived as not measured.

Automatic conversion script
Id: cif_fix_values 8170 2020-07-09 18:12:32Z antanas 
;
_cod_database_code 1577294
_shelx_shelxl_version_number 2018/3
_shelx_space_group_comment
;
The symmetry employed for this shelxl refinement is uniquely defined
by the following loop, which should always be used as a source of
symmetry information in preference to the above space-group names.
They are only intended as comments.
;
_olex2_refinement_description
;
1. Fixed Uiso
 At 1.2 times of:
  All C(H) groups, All C(H,H) groups
 At 1.5 times of:
  All C(H,H,H) groups
2.a Ternary CH refined with riding coordinates:
 C28(H28), C31(H31), C34(H34), C37(H37), C28A(H28A), C31A(H31A), C34A(H34A),
 C37A(H37A)
2.b Secondary CH2 refined with riding coordinates:
 C26(H26A,H26B), C27(H27A,H27B), C26A(H26C,H26D), C27A(H27C,H27D)
2.c Aromatic/amide H refined with riding coordinates:
 C6(H6), C7(H7), C8(H8), C9(H9), C10(H10), C22(H22), C23(H23), C24(H24),
 C6A(H6A), C7A(H7A), C8A(H8A), C9A(H9A), C10A(H10A), C22A(H22A), C23A(H23A),
 C24A(H24A)
2.d Idealised Me refined as rotating group:
 C29(H29A,H29B,H29C), C30(H30A,H30B,H30C), C32(H32A,H32B,H32C), C33(H33A,H33B,
 H33C), C35(H35A,H35B,H35C), C36(H36A,H36B,H36C), C38(H38A,H38B,H38C), C39(H39A,
 H39B,H39C), C29A(H29D,H29E,H29F), C30A(H30D,H30E,H30F), C32A(H32D,H32E,H32F),
 C33A(H33D,H33E,H33F), C35A(H35D,H35E,H35F), C36A(H36D,H36E,H36F), C38A(H38D,
 H38E,H38F), C39A(H39D,H39E,H39F)
;
_olex2_submission_special_instructions 'No special instructions were received'
_oxdiff_exptl_absorpt_empirical_details
;
Empirical correction (ABSPACK) includes:
- Absorption correction using spherical harmonics
- Frame scaling
;
_oxdiff_exptl_absorpt_empirical_full_max 2.382
_oxdiff_exptl_absorpt_empirical_full_min 0.715

loop_
_space_group_symop_operation_xyz
'x, y, z'
'-x, -y, z+1/2'
'x+1/2, -y, z'
'-x+1/2, y, z+1/2'

loop_
_atom_site_label
_atom_site_type_symbol
_atom_site_fract_x
_atom_site_fract_y
_atom_site_fract_z
_atom_site_U_iso_or_equiv
_atom_site_adp_type
_atom_site_occupancy
_atom_site_site_symmetry_order
_atom_site_calc_flag
_atom_site_refinement_flags_posn
_atom_site_refinement_flags_adp
_atom_site_refinement_flags_occupancy
_atom_site_disorder_assembly
_atom_site_disorder_group
Rh1 Rh 0.87068(2) 0.37150(2) 0.37317(2) 0.02608(9) Uani 1 1 d . . . . .
P2 P 0.82894(6) 0.32260(8) 0.28597(5) 0.0250(2) Uani 1 1 d . . . . .
P3 P 0.88742(7) 0.44211(9) 0.46044(5) 0.0309(2) Uani 1 1 d . . . . .
O4 O 0.97504(16) 0.2982(2) 0.36798(15) 0.0327(6) Uani 1 1 d . . . . .
N20 N 0.77020(19) 0.4507(3) 0.37569(16) 0.0289(7) Uani 1 1 d . . . . .
C5 C 0.9849(2) 0.1961(3) 0.36931(19) 0.0300(8) Uani 1 1 d . . . . .
C6 C 1.0571(3) 0.1538(4) 0.3557(2) 0.0388(11) Uani 1 1 d . . . . .
H6 H 1.097363 0.199576 0.345277 0.047 Uiso 1 1 calc R U . . .
C7 C 1.0705(3) 0.0477(4) 0.3572(2) 0.0429(12) Uani 1 1 d . . . . .
H7 H 1.119743 0.021817 0.348034 0.052 Uiso 1 1 calc R U . . .
C8 C 1.0134(3) -0.0211(4) 0.3717(2) 0.0442(12) Uani 1 1 d . . . . .
H8 H 1.023218 -0.093996 0.373281 0.053 Uiso 1 1 calc R U . . .
C9 C 0.9412(3) 0.0177(4) 0.38417(19) 0.0403(11) Uani 1 1 d . . . . .
H9 H 0.900963 -0.029127 0.393103 0.048 Uiso 1 1 calc R U . . .
C10 C 0.9277(3) 0.1248(3) 0.3836(2) 0.0352(10) Uani 1 1 d . . . . .
H10 H 0.878350 0.149993 0.393074 0.042 Uiso 1 1 calc R U . . .
C21 C 0.7275(3) 0.4662(3) 0.32802(19) 0.0294(9) Uani 1 1 d . . . . .
C22 C 0.6572(3) 0.5161(4) 0.3293(2) 0.0340(10) Uani 1 1 d . . . . .
H22 H 0.629338 0.525685 0.295019 0.041 Uiso 1 1 calc R U . . .
C23 C 0.6277(3) 0.5518(4) 0.3801(2) 0.0364(10) Uani 1 1 d . . . . .
H23 H 0.579648 0.585865 0.381680 0.044 Uiso 1 1 calc R U . . .
C24 C 0.6707(3) 0.5360(4) 0.4286(2) 0.0358(10) Uani 1 1 d . . . . .
H24 H 0.651581 0.559049 0.464269 0.043 Uiso 1 1 calc R U . . .
C25 C 0.7414(3) 0.4872(4) 0.42617(19) 0.0319(10) Uani 1 1 d . . . . .
C26 C 0.7606(3) 0.4285(3) 0.27250(18) 0.0321(9) Uani 1 1 d . . . . .
H26A H 0.786575 0.486978 0.252920 0.038 Uiso 1 1 calc R U . . .
H26B H 0.719149 0.402955 0.247501 0.038 Uiso 1 1 calc R U . . .
C27 C 0.7881(3) 0.4729(4) 0.47868(19) 0.0375(11) Uani 1 1 d . . . . .
H27A H 0.766441 0.415551 0.501818 0.045 Uiso 1 1 calc R U . . .
H27B H 0.786582 0.537639 0.501696 0.045 Uiso 1 1 calc R U . . .
C28 C 0.8907(3) 0.3231(4) 0.2226(2) 0.0329(9) Uani 1 1 d . . . . .
H28 H 0.858180 0.330194 0.187886 0.040 Uiso 1 1 calc R U . . .
C29 C 0.9447(4) 0.4167(4) 0.2260(3) 0.0523(14) Uani 1 1 d . . . . .
H29A H 0.914884 0.481458 0.225811 0.078 Uiso 1 1 calc R U . . .
H29B H 0.979117 0.415982 0.193157 0.078 Uiso 1 1 calc R U . . .
H29C H 0.974552 0.412649 0.261146 0.078 Uiso 1 1 calc R U . . .
C30 C 0.9369(3) 0.2220(4) 0.2182(2) 0.0418(11) Uani 1 1 d . . . . .
H30A H 0.966992 0.212490 0.252913 0.063 Uiso 1 1 calc R U . . .
H30B H 0.971165 0.226093 0.185291 0.063 Uiso 1 1 calc R U . . .
H30C H 0.902150 0.162715 0.213423 0.063 Uiso 1 1 calc R U . . .
C31 C 0.7700(3) 0.2034(4) 0.2787(2) 0.0371(10) Uani 1 1 d . . . . .
H31 H 0.804568 0.142191 0.284602 0.044 Uiso 1 1 calc R U . . .
C32 C 0.7112(3) 0.2015(5) 0.3266(3) 0.0542(15) Uani 1 1 d . . . . .
H32A H 0.736886 0.211396 0.363220 0.081 Uiso 1 1 calc R U . . .
H32B H 0.684720 0.134020 0.326556 0.081 Uiso 1 1 calc R U . . .
H32C H 0.674086 0.257709 0.320753 0.081 Uiso 1 1 calc R U . . .
C33 C 0.7318(3) 0.1892(4) 0.2206(3) 0.0502(14) Uani 1 1 d . . . . .
H33A H 0.698083 0.248583 0.213049 0.075 Uiso 1 1 calc R U . . .
H33B H 0.701988 0.124475 0.220623 0.075 Uiso 1 1 calc R U . . .
H33C H 0.771013 0.185395 0.190935 0.075 Uiso 1 1 calc R U . . .
C34 C 0.9390(3) 0.5667(4) 0.4639(2) 0.0414(11) Uani 1 1 d . . . . .
H34 H 0.992138 0.553267 0.450456 0.050 Uiso 1 1 calc R U . . .
C35 C 0.9022(4) 0.6430(5) 0.4217(2) 0.0513(14) Uani 1 1 d . . . . .
H35A H 0.910414 0.618007 0.382745 0.077 Uiso 1 1 calc R U . . .
H35B H 0.925286 0.712247 0.426083 0.077 Uiso 1 1 calc R U . . .
H35C H 0.847319 0.647591 0.429217 0.077 Uiso 1 1 calc R U . . .
C36 C 0.9448(5) 0.6178(5) 0.5232(3) 0.067(2) Uani 1 1 d . . . . .
H36A H 0.893512 0.630651 0.538124 0.101 Uiso 1 1 calc R U . . .
H36B H 0.972311 0.684207 0.520052 0.101 Uiso 1 1 calc R U . . .
H36C H 0.972381 0.571092 0.549031 0.101 Uiso 1 1 calc R U . . .
C37 C 0.9232(3) 0.3661(4) 0.5218(2) 0.0346(10) Uani 1 1 d . . . . .
H37 H 0.915533 0.407404 0.557412 0.042 Uiso 1 1 calc R U . . .
C38 C 0.8821(3) 0.2618(4) 0.5272(2) 0.0412(11) Uani 1 1 d . . . . .
H38A H 0.828707 0.274037 0.537555 0.062 Uiso 1 1 calc R U . . .
H38B H 0.906723 0.219768 0.556847 0.062 Uiso 1 1 calc R U . . .
H38C H 0.884435 0.224542 0.490863 0.062 Uiso 1 1 calc R U . . .
C39 C 1.0087(3) 0.3485(5) 0.5124(2) 0.0482(13) Uani 1 1 d . . . . .
H39A H 1.017217 0.321684 0.473851 0.072 Uiso 1 1 calc R U . . .
H39B H 1.027620 0.297709 0.540232 0.072 Uiso 1 1 calc R U . . .
H39C H 1.035931 0.414737 0.517122 0.072 Uiso 1 1 calc R U . . .
Rh1A Rh 0.64448(2) 0.87915(2) 0.62762(2) 0.02551(9) Uani 1 1 d . . . . .
P2A P 0.60076(6) 0.82528(7) 0.71377(5) 0.0255(2) Uani 1 1 d . . . . .
P3A P 0.66130(7) 0.95837(9) 0.54171(5) 0.0293(2) Uani 1 1 d . . . . .
O4A O 0.74784(18) 0.8037(2) 0.63170(17) 0.0359(7) Uani 1 1 d . . . . .
N20A N 0.54355(19) 0.9559(3) 0.62517(17) 0.0282(7) Uani 1 1 d . . . . .
C5A C 0.7542(3) 0.7007(3) 0.6314(2) 0.0342(9) Uani 1 1 d . . . . .
C6A C 0.8237(3) 0.6543(4) 0.6478(2) 0.0421(11) Uani 1 1 d . . . . .
H6A H 0.865105 0.697256 0.659320 0.050 Uiso 1 1 calc R U . . .
C7A C 0.8323(4) 0.5470(4) 0.6472(2) 0.0483(14) Uani 1 1 d . . . . .
H7A H 0.879801 0.517539 0.658160 0.058 Uiso 1 1 calc R U . . .
C8A C 0.7739(3) 0.4818(4) 0.6312(2) 0.0475(14) Uani 1 1 d . . . . .
H8A H 0.781035 0.408266 0.630430 0.057 Uiso 1 1 calc R U . . .
C9A C 0.7042(4) 0.5256(4) 0.61598(19) 0.0432(12) Uani 1 1 d . . . . .
H9A H 0.663040 0.481342 0.605452 0.052 Uiso 1 1 calc R U . . .
C10A C 0.6939(3) 0.6340(3) 0.61605(19) 0.0342(10) Uani 1 1 d . . . . .
H10A H 0.645892 0.662686 0.605652 0.041 Uiso 1 1 calc R U . . .
C21A C 0.5018(3) 0.9729(3) 0.67335(19) 0.0303(9) Uani 1 1 d . . . . .
C22A C 0.4321(3) 1.0235(4) 0.6721(2) 0.0349(10) Uani 1 1 d . . . . .
H22A H 0.404163 1.032776 0.706350 0.042 Uiso 1 1 calc R U . . .
C23A C 0.4030(3) 1.0605(4) 0.6214(2) 0.0404(10) Uani 1 1 d . . . . .
H23A H 0.355487 1.095927 0.619903 0.048 Uiso 1 1 calc R U . . .
C24A C 0.4462(3) 1.0439(4) 0.5725(2) 0.0403(11) Uani 1 1 d . . . . .
H24A H 0.428129 1.069368 0.537007 0.048 Uiso 1 1 calc R U . . .
C25A C 0.5143(3) 0.9912(4) 0.5746(2) 0.0321(9) Uani 1 1 d . . . . .
C26A C 0.5352(3) 0.9345(3) 0.72814(19) 0.0344(10) Uani 1 1 d . . . . .
H26C H 0.493967 0.911008 0.753863 0.041 Uiso 1 1 calc R U . . .
H26D H 0.563182 0.991941 0.747116 0.041 Uiso 1 1 calc R U . . .
C27A C 0.5603(3) 0.9709(4) 0.5220(2) 0.0366(10) Uani 1 1 d . . . . .
H27C H 0.553773 1.029181 0.494721 0.044 Uiso 1 1 calc R U . . .
H27D H 0.542583 0.905795 0.503434 0.044 Uiso 1 1 calc R U . . .
C28A C 0.6607(3) 0.8195(4) 0.7784(2) 0.0367(10) Uani 1 1 d . . . . .
H28A H 0.627621 0.829101 0.812595 0.044 Uiso 1 1 calc R U . . .
C29A C 0.7194(4) 0.9082(5) 0.7763(3) 0.0650(19) Uani 1 1 d . . . . .
H29D H 0.752671 0.898727 0.743139 0.097 Uiso 1 1 calc R U . . .
H29E H 0.750191 0.907226 0.811054 0.097 Uiso 1 1 calc R U . . .
H29F H 0.692917 0.975369 0.773217 0.097 Uiso 1 1 calc R U . . .
C30A C 0.7028(3) 0.7140(4) 0.7832(2) 0.0409(11) Uani 1 1 d . . . . .
H30D H 0.665429 0.657651 0.787831 0.061 Uiso 1 1 calc R U . . .
H30E H 0.736876 0.715389 0.816185 0.061 Uiso 1 1 calc R U . . .
H30F H 0.732636 0.701817 0.748563 0.061 Uiso 1 1 calc R U . . .
C31A C 0.5396(3) 0.7087(3) 0.71959(19) 0.0328(10) Uani 1 1 d . . . . .
H31A H 0.573052 0.646360 0.713928 0.039 Uiso 1 1 calc R U . . .
C32A C 0.4808(3) 0.7089(5) 0.6708(2) 0.0459(12) Uani 1 1 d . . . . .
H32D H 0.444503 0.766073 0.676505 0.069 Uiso 1 1 calc R U . . .
H32E H 0.453454 0.642187 0.670373 0.069 Uiso 1 1 calc R U . . .
H32F H 0.507253 0.718546 0.634397 0.069 Uiso 1 1 calc R U . . .
C33A C 0.4994(3) 0.6948(4) 0.7767(2) 0.0430(12) Uani 1 1 d . . . . .
H33D H 0.537507 0.688466 0.806960 0.065 Uiso 1 1 calc R U . . .
H33E H 0.468068 0.631407 0.775582 0.065 Uiso 1 1 calc R U . . .
H33F H 0.466813 0.755412 0.784098 0.065 Uiso 1 1 calc R U . . .
C34A C 0.6971(3) 1.0944(4) 0.53786(19) 0.0374(10) Uani 1 1 d . . . . .
H34A H 0.751121 1.093743 0.551474 0.045 Uiso 1 1 calc R U . . .
C35A C 0.6521(4) 1.1651(4) 0.5779(2) 0.0470(13) Uani 1 1 d . . . . .
H35D H 0.600850 1.176331 0.562470 0.070 Uiso 1 1 calc R U . . .
H35E H 0.678271 1.232337 0.581625 0.070 Uiso 1 1 calc R U . . .
H35F H 0.648224 1.131902 0.615396 0.070 Uiso 1 1 calc R U . . .
C36A C 0.6972(4) 1.1410(4) 0.4771(2) 0.0470(13) Uani 1 1 d . . . . .
H36D H 0.731472 1.100257 0.452826 0.071 Uiso 1 1 calc R U . . .
H36E H 0.714660 1.213616 0.478633 0.071 Uiso 1 1 calc R U . . .
H36F H 0.645410 1.138558 0.461503 0.071 Uiso 1 1 calc R U . . .
C37A C 0.7062(3) 0.8948(4) 0.4798(2) 0.0379(11) Uani 1 1 d . . . . .
H37A H 0.692986 0.934925 0.444598 0.045 Uiso 1 1 calc R U . . .
C38A C 0.6800(3) 0.7821(4) 0.4727(2) 0.0430(11) Uani 1 1 d . . . . .
H38D H 0.694089 0.741900 0.506623 0.064 Uiso 1 1 calc R U . . .
H38E H 0.704449 0.751504 0.439168 0.064 Uiso 1 1 calc R U . . .
H38F H 0.624495 0.780459 0.467923 0.064 Uiso 1 1 calc R U . . .
C39A C 0.7930(3) 0.8958(5) 0.4876(2) 0.0460(12) Uani 1 1 d . . . . .
H39D H 0.810850 0.968156 0.490265 0.069 Uiso 1 1 calc R U . . .
H39E H 0.817217 0.861576 0.455003 0.069 Uiso 1 1 calc R U . . .
H39F H 0.806247 0.858312 0.522584 0.069 Uiso 1 1 calc R U . . .

loop_
_atom_site_aniso_label
_atom_site_aniso_U_11
_atom_site_aniso_U_22
_atom_site_aniso_U_33
_atom_site_aniso_U_23
_atom_site_aniso_U_13
_atom_site_aniso_U_12
Rh1 0.02371(14) 0.02969(16) 0.02484(15) -0.00021(12) 0.00135(12) 0.00475(11)
P2 0.0260(5) 0.0228(4) 0.0262(5) 0.0002(4) 0.0001(4) 0.0002(4)
P3 0.0293(6) 0.0390(6) 0.0244(5) -0.0002(4) 0.0023(4) 0.0021(5)
O4 0.0243(14) 0.0300(14) 0.0438(17) -0.0019(13) -0.0010(14) 0.0036(11)
N20 0.0268(18) 0.0332(16) 0.0266(16) 0.0024(15) 0.0036(17) 0.0070(13)
C5 0.028(2) 0.034(2) 0.028(2) -0.0064(17) -0.0076(18) 0.0053(16)
C6 0.029(2) 0.040(2) 0.047(3) -0.010(2) -0.007(2) 0.004(2)
C7 0.041(3) 0.045(3) 0.042(3) -0.014(2) -0.012(2) 0.015(2)
C8 0.069(4) 0.033(2) 0.030(2) -0.004(2) -0.014(3) 0.016(2)
C9 0.060(3) 0.035(2) 0.026(2) -0.0005(17) -0.005(2) -0.005(2)
C10 0.036(3) 0.043(2) 0.027(2) -0.0004(17) -0.0028(19) 0.0033(18)
C21 0.030(2) 0.030(2) 0.029(2) 0.0022(16) 0.0006(17) 0.0048(18)
C22 0.030(2) 0.034(2) 0.038(2) 0.0016(18) -0.0022(18) 0.0054(19)
C23 0.028(2) 0.036(2) 0.045(3) 0.000(2) 0.006(2) 0.0057(18)
C24 0.031(2) 0.037(2) 0.039(2) -0.0018(19) 0.011(2) 0.006(2)
C25 0.032(3) 0.035(2) 0.029(2) -0.0016(17) 0.0056(18) 0.006(2)
C26 0.036(3) 0.031(2) 0.029(2) -0.0016(16) -0.0018(18) 0.0088(18)
C27 0.038(3) 0.048(3) 0.027(2) -0.0008(18) 0.0079(19) 0.009(2)
C28 0.036(2) 0.032(2) 0.031(2) -0.0035(17) 0.0066(19) 0.0039(19)
C29 0.051(3) 0.045(3) 0.060(3) 0.000(3) 0.022(3) -0.010(3)
C30 0.042(3) 0.050(3) 0.033(2) -0.008(2) -0.001(2) 0.011(2)
C31 0.032(2) 0.030(2) 0.049(3) 0.006(2) -0.008(2) -0.0075(18)
C32 0.043(3) 0.061(3) 0.058(3) 0.027(3) -0.005(3) -0.020(3)
C33 0.050(3) 0.044(3) 0.057(3) -0.002(2) -0.019(3) -0.012(2)
C34 0.044(3) 0.051(3) 0.029(2) -0.002(2) 0.008(2) -0.008(2)
C35 0.070(4) 0.044(3) 0.040(3) 0.003(2) 0.009(3) -0.009(3)
C36 0.100(6) 0.058(4) 0.044(3) -0.012(3) 0.013(4) -0.028(4)
C37 0.027(2) 0.051(3) 0.027(2) 0.0031(18) 0.0009(18) 0.0005(19)
C38 0.047(3) 0.044(3) 0.032(2) 0.008(2) -0.004(2) 0.003(2)
C39 0.032(3) 0.077(4) 0.035(2) 0.012(3) 0.002(2) 0.005(3)
Rh1A 0.02093(14) 0.02569(15) 0.02991(17) 0.00425(12) 0.00233(12) -0.00035(10)
P2A 0.0269(5) 0.0213(4) 0.0284(5) 0.0026(4) -0.0002(4) -0.0002(4)
P3A 0.0269(5) 0.0344(5) 0.0267(5) 0.0028(4) 0.0019(4) -0.0050(4)
O4A 0.0224(13) 0.0299(13) 0.055(2) 0.0084(15) 0.0052(15) 0.0023(13)
N20A 0.0240(16) 0.0285(15) 0.0321(17) 0.0050(15) 0.0023(16) 0.0003(13)
C5A 0.032(2) 0.0353(19) 0.035(2) 0.0056(19) 0.013(2) 0.0069(19)
C6A 0.035(3) 0.046(3) 0.045(3) 0.011(2) 0.011(2) 0.011(2)
C7A 0.054(3) 0.049(3) 0.041(3) 0.015(2) 0.018(2) 0.024(3)
C8A 0.077(4) 0.033(2) 0.033(2) 0.007(2) 0.020(3) 0.015(2)
C9A 0.070(4) 0.033(2) 0.027(2) -0.0019(17) 0.011(2) 0.001(2)
C10A 0.041(3) 0.033(2) 0.029(2) 0.0022(16) 0.0104(19) 0.0017(18)
C21A 0.030(2) 0.0255(19) 0.035(2) 0.0005(17) 0.0043(18) 0.0009(17)
C22A 0.031(3) 0.033(2) 0.041(2) 0.0027(19) 0.007(2) 0.0047(18)
C23A 0.029(2) 0.037(2) 0.055(3) 0.003(2) -0.001(2) 0.0057(18)
C24A 0.032(3) 0.050(3) 0.039(3) 0.008(2) -0.004(2) 0.002(2)
C25A 0.028(2) 0.034(2) 0.034(2) 0.0050(18) 0.0006(18) -0.0018(18)
C26A 0.039(3) 0.031(2) 0.033(2) 0.0045(17) 0.0074(19) 0.0101(19)
C27A 0.029(2) 0.045(3) 0.035(2) 0.0064(19) -0.0020(19) 0.000(2)
C28A 0.038(3) 0.035(2) 0.036(2) -0.0034(19) -0.008(2) 0.002(2)
C29A 0.061(4) 0.046(3) 0.089(5) -0.008(3) -0.034(4) -0.009(3)
C30A 0.040(3) 0.043(3) 0.039(2) 0.005(2) -0.002(2) 0.008(2)
C31A 0.035(2) 0.029(2) 0.034(2) -0.0015(17) 0.0091(19) -0.0084(18)
C32A 0.038(3) 0.058(3) 0.041(3) -0.011(2) 0.003(2) -0.019(2)
C33A 0.043(3) 0.047(3) 0.039(3) 0.006(2) 0.011(2) -0.010(2)
C34A 0.043(3) 0.036(2) 0.032(2) 0.0033(19) 0.000(2) -0.010(2)
C35A 0.062(4) 0.037(3) 0.042(3) -0.003(2) 0.004(2) -0.009(2)
C36A 0.062(4) 0.045(3) 0.034(3) 0.010(2) -0.001(2) -0.011(3)
C37A 0.036(3) 0.047(3) 0.030(2) -0.0018(19) 0.002(2) -0.008(2)
C38A 0.045(3) 0.045(3) 0.039(3) -0.003(2) 0.000(2) -0.005(2)
C39A 0.036(3) 0.057(3) 0.045(3) -0.005(2) 0.006(2) -0.010(2)

loop_
_atom_type_symbol
_atom_type_description
_atom_type_scat_dispersion_real
_atom_type_scat_dispersion_imag
_atom_type_scat_source
C C 0.0181 0.0091 'International Tables Vol C Tables 4.2.6.8 and 6.1.1.4'
H H 0.0000 0.0000 'International Tables Vol C Tables 4.2.6.8 and 6.1.1.4'
N N 0.0311 0.0180 'International Tables Vol C Tables 4.2.6.8 and 6.1.1.4'
O O 0.0492 0.0322 'International Tables Vol C Tables 4.2.6.8 and 6.1.1.4'
P P 0.2955 0.4335 'International Tables Vol C Tables 4.2.6.8 and 6.1.1.4'
Rh Rh 0.0927 3.6045 'International Tables Vol C Tables 4.2.6.8 and 6.1.1.4'

loop_
_exptl_crystal_face_index_h
_exptl_crystal_face_index_k
_exptl_crystal_face_index_l
_exptl_crystal_face_perp_dist
10 -3 2 0.0079
-10 3 -2 0.0216
-2 -5 -12 0.0472
5 5 -9 0.0781
-5 -6 9 0.0653
-1 1 15 0.0635
1 -1 -15 0.0562
1 5 12 0.0490
3 7 5 0.0617

loop_
_geom_angle_atom_site_label_1
_geom_angle_atom_site_label_2
_geom_angle_atom_site_label_3
_geom_angle
_geom_angle_site_symmetry_1
_geom_angle_site_symmetry_3
_geom_angle_publ_flag
P3 Rh1 P2 166.82(4) . . ?
O4 Rh1 P2 96.19(10) . . ?
O4 Rh1 P3 96.92(10) . . ?
N20 Rh1 P2 83.34(11) . . ?
N20 Rh1 P3 83.49(11) . . ?
N20 Rh1 O4 176.75(13) . . ?
C26 P2 Rh1 99.38(14) . . ?
C26 P2 C28 104.0(2) . . ?
C26 P2 C31 103.2(2) . . ?
C28 P2 Rh1 122.72(17) . . ?
C28 P2 C31 104.9(2) . . ?
C31 P2 Rh1 119.46(17) . . ?
C27 P3 Rh1 100.05(16) . . ?
C27 P3 C37 104.7(2) . . ?
C34 P3 Rh1 116.88(16) . . ?
C34 P3 C27 105.7(2) . . ?
C34 P3 C37 104.8(2) . . ?
C37 P3 Rh1 122.74(17) . . ?
C5 O4 Rh1 124.5(3) . . ?
C21 N20 Rh1 121.7(3) . . ?
C21 N20 C25 117.3(3) . . ?
C25 N20 Rh1 121.0(3) . . ?
O4 C5 C6 119.5(4) . . ?
O4 C5 C10 123.9(4) . . ?
C10 C5 C6 116.6(4) . . ?
C5 C6 H6 119.2 . . ?
C7 C6 C5 121.6(5) . . ?
C7 C6 H6 119.2 . . ?
C6 C7 H7 119.6 . . ?
C8 C7 C6 120.8(5) . . ?
C8 C7 H7 119.6 . . ?
C7 C8 H8 120.5 . . ?
C7 C8 C9 119.0(4) . . ?
C9 C8 H8 120.5 . . ?
C8 C9 H9 119.8 . . ?
C10 C9 C8 120.3(5) . . ?
C10 C9 H9 119.8 . . ?
C5 C10 H10 119.2 . . ?
C9 C10 C5 121.5(5) . . ?
C9 C10 H10 119.2 . . ?
N20 C21 C22 122.5(4) . . ?
N20 C21 C26 117.0(4) . . ?
C22 C21 C26 120.5(4) . . ?
C21 C22 H22 119.9 . . ?
C23 C22 C21 120.3(4) . . ?
C23 C22 H22 119.9 . . ?
C22 C23 H23 121.3 . . ?
C22 C23 C24 117.5(4) . . ?
C24 C23 H23 121.3 . . ?
C23 C24 H24 119.4 . . ?
C23 C24 C25 121.3(4) . . ?
C25 C24 H24 119.4 . . ?
N20 C25 C24 121.2(4) . . ?
N20 C25 C27 118.0(4) . . ?
C24 C25 C27 120.8(4) . . ?
P2 C26 H26A 109.7 . . ?
P2 C26 H26B 109.7 . . ?
C21 C26 P2 109.8(3) . . ?
C21 C26 H26A 109.7 . . ?
C21 C26 H26B 109.7 . . ?
H26A C26 H26B 108.2 . . ?
P3 C27 H27A 109.5 . . ?
P3 C27 H27B 109.5 . . ?
C25 C27 P3 110.8(3) . . ?
C25 C27 H27A 109.5 . . ?
C25 C27 H27B 109.5 . . ?
H27A C27 H27B 108.1 . . ?
P2 C28 H28 108.9 . . ?
C29 C28 P2 108.9(3) . . ?
C29 C28 H28 108.9 . . ?
C29 C28 C30 109.8(5) . . ?
C30 C28 P2 111.4(3) . . ?
C30 C28 H28 108.9 . . ?
C28 C29 H29A 109.5 . . ?
C28 C29 H29B 109.5 . . ?
C28 C29 H29C 109.5 . . ?
H29A C29 H29B 109.5 . . ?
H29A C29 H29C 109.5 . . ?
H29B C29 H29C 109.5 . . ?
C28 C30 H30A 109.5 . . ?
C28 C30 H30B 109.5 . . ?
C28 C30 H30C 109.5 . . ?
H30A C30 H30B 109.5 . . ?
H30A C30 H30C 109.5 . . ?
H30B C30 H30C 109.5 . . ?
P2 C31 H31 107.2 . . ?
C32 C31 P2 108.8(4) . . ?
C32 C31 H31 107.2 . . ?
C32 C31 C33 111.0(4) . . ?
C33 C31 P2 115.1(3) . . ?
C33 C31 H31 107.2 . . ?
C31 C32 H32A 109.5 . . ?
C31 C32 H32B 109.5 . . ?
C31 C32 H32C 109.5 . . ?
H32A C32 H32B 109.5 . . ?
H32A C32 H32C 109.5 . . ?
H32B C32 H32C 109.5 . . ?
C31 C33 H33A 109.5 . . ?
C31 C33 H33B 109.5 . . ?
C31 C33 H33C 109.5 . . ?
H33A C33 H33B 109.5 . . ?
H33A C33 H33C 109.5 . . ?
H33B C33 H33C 109.5 . . ?
P3 C34 H34 107.2 . . ?
C35 C34 P3 108.5(4) . . ?
C35 C34 H34 107.2 . . ?
C35 C34 C36 110.0(5) . . ?
C36 C34 P3 116.3(4) . . ?
C36 C34 H34 107.2 . . ?
C34 C35 H35A 109.5 . . ?
C34 C35 H35B 109.5 . . ?
C34 C35 H35C 109.5 . . ?
H35A C35 H35B 109.5 . . ?
H35A C35 H35C 109.5 . . ?
H35B C35 H35C 109.5 . . ?
C34 C36 H36A 109.5 . . ?
C34 C36 H36B 109.5 . . ?
C34 C36 H36C 109.5 . . ?
H36A C36 H36B 109.5 . . ?
H36A C36 H36C 109.5 . . ?
H36B C36 H36C 109.5 . . ?
P3 C37 H37 109.2 . . ?
C38 C37 P3 111.5(3) . . ?
C38 C37 H37 109.2 . . ?
C38 C37 C39 110.3(5) . . ?
C39 C37 P3 107.3(3) . . ?
C39 C37 H37 109.2 . . ?
C37 C38 H38A 109.5 . . ?
C37 C38 H38B 109.5 . . ?
C37 C38 H38C 109.5 . . ?
H38A C38 H38B 109.5 . . ?
H38A C38 H38C 109.5 . . ?
H38B C38 H38C 109.5 . . ?
C37 C39 H39A 109.5 . . ?
C37 C39 H39B 109.5 . . ?
C37 C39 H39C 109.5 . . ?
H39A C39 H39B 109.5 . . ?
H39A C39 H39C 109.5 . . ?
H39B C39 H39C 109.5 . . ?
P2A Rh1A P3A 165.53(4) . . ?
O4A Rh1A P2A 96.51(10) . . ?
O4A Rh1A P3A 97.84(10) . . ?
N20A Rh1A P2A 82.97(11) . . ?
N20A Rh1A P3A 82.64(11) . . ?
N20A Rh1A O4A 178.57(16) . . ?
C26A P2A Rh1A 98.25(14) . . ?
C26A P2A C28A 103.6(2) . . ?
C26A P2A C31A 103.8(2) . . ?
C28A P2A Rh1A 123.48(18) . . ?
C31A P2A Rh1A 120.55(15) . . ?
C31A P2A C28A 103.8(2) . . ?
C27A P3A Rh1A 97.92(15) . . ?
C27A P3A C34A 103.4(2) . . ?
C27A P3A C37A 104.5(2) . . ?
C34A P3A Rh1A 120.36(15) . . ?
C37A P3A Rh1A 123.94(18) . . ?
C37A P3A C34A 103.3(2) . . ?
C5A O4A Rh1A 122.8(3) . . ?
C21A N20A Rh1A 121.5(3) . . ?
C21A N20A C25A 117.7(4) . . ?
C25A N20A Rh1A 120.8(3) . . ?
O4A C5A C6A 119.4(5) . . ?
O4A C5A C10A 122.9(4) . . ?
C10A C5A C6A 117.7(4) . . ?
C5A C6A H6A 119.7 . . ?
C7A C6A C5A 120.7(6) . . ?
C7A C6A H6A 119.7 . . ?
C6A C7A H7A 119.2 . . ?
C8A C7A C6A 121.7(5) . . ?
C8A C7A H7A 119.2 . . ?
C7A C8A H8A 120.6 . . ?
C7A C8A C9A 118.7(4) . . ?
C9A C8A H8A 120.6 . . ?
C8A C9A H9A 119.6 . . ?
C8A C9A C10A 120.8(5) . . ?
C10A C9A H9A 119.6 . . ?
C5A C10A H10A 119.8 . . ?
C9A C10A C5A 120.3(5) . . ?
C9A C10A H10A 119.8 . . ?
N20A C21A C22A 122.1(4) . . ?
N20A C21A C26A 116.7(4) . . ?
C22A C21A C26A 121.2(4) . . ?
C21A C22A H22A 119.8 . . ?
C23A C22A C21A 120.4(5) . . ?
C23A C22A H22A 119.8 . . ?
C22A C23A H23A 121.3 . . ?
C22A C23A C24A 117.3(4) . . ?
C24A C23A H23A 121.3 . . ?
C23A C24A H24A 119.4 . . ?
C25A C24A C23A 121.2(5) . . ?
C25A C24A H24A 119.4 . . ?
N20A C25A C24A 121.3(4) . . ?
N20A C25A C27A 117.2(4) . . ?
C24A C25A C27A 121.5(4) . . ?
P2A C26A H26C 109.7 . . ?
P2A C26A H26D 109.7 . . ?
C21A C26A P2A 109.6(3) . . ?
C21A C26A H26C 109.7 . . ?
C21A C26A H26D 109.7 . . ?
H26C C26A H26D 108.2 . . ?
P3A C27A H27C 109.9 . . ?
P3A C27A H27D 109.9 . . ?
C25A C27A P3A 108.9(3) . . ?
C25A C27A H27C 109.9 . . ?
C25A C27A H27D 109.9 . . ?
H27C C27A H27D 108.3 . . ?
P2A C28A H28A 109.0 . . ?
C29A C28A P2A 109.1(4) . . ?
C29A C28A H28A 109.0 . . ?
C29A C28A C30A 109.3(5) . . ?
C30A C28A P2A 111.5(3) . . ?
C30A C28A H28A 109.0 . . ?
C28A C29A H29D 109.5 . . ?
C28A C29A H29E 109.5 . . ?
C28A C29A H29F 109.5 . . ?
H29D C29A H29E 109.5 . . ?
H29D C29A H29F 109.5 . . ?
H29E C29A H29F 109.5 . . ?
C28A C30A H30D 109.5 . . ?
C28A C30A H30E 109.5 . . ?
C28A C30A H30F 109.5 . . ?
H30D C30A H30E 109.5 . . ?
H30D C30A H30F 109.5 . . ?
H30E C30A H30F 109.5 . . ?
P2A C31A H31A 107.1 . . ?
C32A C31A P2A 109.4(3) . . ?
C32A C31A H31A 107.1 . . ?
C33A C31A P2A 115.4(3) . . ?
C33A C31A H31A 107.1 . . ?
C33A C31A C32A 110.2(4) . . ?
C31A C32A H32D 109.5 . . ?
C31A C32A H32E 109.5 . . ?
C31A C32A H32F 109.5 . . ?
H32D C32A H32E 109.5 . . ?
H32D C32A H32F 109.5 . . ?
H32E C32A H32F 109.5 . . ?
C31A C33A H33D 109.5 . . ?
C31A C33A H33E 109.5 . . ?
C31A C33A H33F 109.5 . . ?
H33D C33A H33E 109.5 . . ?
H33D C33A H33F 109.5 . . ?
H33E C33A H33F 109.5 . . ?
P3A C34A H34A 107.3 . . ?
C35A C34A P3A 110.6(3) . . ?
C35A C34A H34A 107.3 . . ?
C35A C34A C36A 109.9(4) . . ?
C36A C34A P3A 114.1(3) . . ?
C36A C34A H34A 107.3 . . ?
C34A C35A H35D 109.5 . . ?
C34A C35A H35E 109.5 . . ?
C34A C35A H35F 109.5 . . ?
H35D C35A H35E 109.5 . . ?
H35D C35A H35F 109.5 . . ?
H35E C35A H35F 109.5 . . ?
C34A C36A H36D 109.5 . . ?
C34A C36A H36E 109.5 . . ?
C34A C36A H36F 109.5 . . ?
H36D C36A H36E 109.5 . . ?
H36D C36A H36F 109.5 . . ?
H36E C36A H36F 109.5 . . ?
P3A C37A H37A 109.0 . . ?
C38A C37A P3A 111.9(4) . . ?
C38A C37A H37A 109.0 . . ?
C38A C37A C39A 108.7(5) . . ?
C39A C37A P3A 109.0(4) . . ?
C39A C37A H37A 109.0 . . ?
C37A C38A H38D 109.5 . . ?
C37A C38A H38E 109.5 . . ?
C37A C38A H38F 109.5 . . ?
H38D C38A H38E 109.5 . . ?
H38D C38A H38F 109.5 . . ?
H38E C38A H38F 109.5 . . ?
C37A C39A H39D 109.5 . . ?
C37A C39A H39E 109.5 . . ?
C37A C39A H39F 109.5 . . ?
H39D C39A H39E 109.5 . . ?
H39D C39A H39F 109.5 . . ?
H39E C39A H39F 109.5 . . ?

loop_
_geom_bond_atom_site_label_1
_geom_bond_atom_site_label_2
_geom_bond_distance
_geom_bond_site_symmetry_2
_geom_bond_publ_flag
Rh1 P2 2.2643(11) . ?
Rh1 P3 2.2605(12) . ?
Rh1 O4 2.061(3) . ?
Rh1 N20 2.035(3) . ?
P2 C26 1.838(4) . ?
P2 C28 1.842(5) . ?
P2 C31 1.851(4) . ?
P3 C27 1.836(5) . ?
P3 C34 1.835(5) . ?
P3 C37 1.848(5) . ?
O4 C5 1.318(5) . ?
N20 C21 1.362(6) . ?
N20 C25 1.372(6) . ?
C5 C6 1.414(6) . ?
C5 C10 1.399(7) . ?
C6 H6 0.9500 . ?
C6 C7 1.378(7) . ?
C7 H7 0.9500 . ?
C7 C8 1.377(8) . ?
C8 H8 0.9500 . ?
C8 C9 1.392(8) . ?
C9 H9 0.9500 . ?
C9 C10 1.391(6) . ?
C10 H10 0.9500 . ?
C21 C22 1.389(7) . ?
C21 C26 1.507(6) . ?
C22 H22 0.9500 . ?
C22 C23 1.379(7) . ?
C23 H23 0.9500 . ?
C23 C24 1.381(7) . ?
C24 H24 0.9500 . ?
C24 C25 1.389(7) . ?
C25 C27 1.493(7) . ?
C26 H26A 0.9900 . ?
C26 H26B 0.9900 . ?
C27 H27A 0.9900 . ?
C27 H27B 0.9900 . ?
C28 H28 1.0000 . ?
C28 C29 1.529(7) . ?
C28 C30 1.530(6) . ?
C29 H29A 0.9800 . ?
C29 H29B 0.9800 . ?
C29 H29C 0.9800 . ?
C30 H30A 0.9800 . ?
C30 H30B 0.9800 . ?
C30 H30C 0.9800 . ?
C31 H31 1.0000 . ?
C31 C32 1.528(8) . ?
C31 C33 1.532(7) . ?
C32 H32A 0.9800 . ?
C32 H32B 0.9800 . ?
C32 H32C 0.9800 . ?
C33 H33A 0.9800 . ?
C33 H33B 0.9800 . ?
C33 H33C 0.9800 . ?
C34 H34 1.0000 . ?
C34 C35 1.536(8) . ?
C34 C36 1.542(8) . ?
C35 H35A 0.9800 . ?
C35 H35B 0.9800 . ?
C35 H35C 0.9800 . ?
C36 H36A 0.9800 . ?
C36 H36B 0.9800 . ?
C36 H36C 0.9800 . ?
C37 H37 1.0000 . ?
C37 C38 1.522(7) . ?
C37 C39 1.533(7) . ?
C38 H38A 0.9800 . ?
C38 H38B 0.9800 . ?
C38 H38C 0.9800 . ?
C39 H39A 0.9800 . ?
C39 H39B 0.9800 . ?
C39 H39C 0.9800 . ?
Rh1A P2A 2.2722(11) . ?
Rh1A P3A 2.2785(12) . ?
Rh1A O4A 2.057(3) . ?
Rh1A N20A 2.026(3) . ?
P2A C26A 1.841(4) . ?
P2A C28A 1.848(5) . ?
P2A C31A 1.843(4) . ?
P3A C27A 1.838(5) . ?
P3A C34A 1.853(5) . ?
P3A C37A 1.845(5) . ?
O4A C5A 1.322(5) . ?
N20A C21A 1.366(6) . ?
N20A C25A 1.370(6) . ?
C5A C6A 1.410(7) . ?
C5A C10A 1.407(7) . ?
C6A H6A 0.9500 . ?
C6A C7A 1.383(8) . ?
C7A H7A 0.9500 . ?
C7A C8A 1.373(9) . ?
C8A H8A 0.9500 . ?
C8A C9A 1.393(8) . ?
C9A H9A 0.9500 . ?
C9A C10A 1.399(6) . ?
C10A H10A 0.9500 . ?
C21A C22A 1.383(7) . ?
C21A C26A 1.498(6) . ?
C22A H22A 0.9500 . ?
C22A C23A 1.381(7) . ?
C23A H23A 0.9500 . ?
C23A C24A 1.392(8) . ?
C24A H24A 0.9500 . ?
C24A C25A 1.373(7) . ?
C25A C27A 1.500(7) . ?
C26A H26C 0.9900 . ?
C26A H26D 0.9900 . ?
C27A H27C 0.9900 . ?
C27A H27D 0.9900 . ?
C28A H28A 1.0000 . ?
C28A C29A 1.533(8) . ?
C28A C30A 1.544(7) . ?
C29A H29D 0.9800 . ?
C29A H29E 0.9800 . ?
C29A H29F 0.9800 . ?
C30A H30D 0.9800 . ?
C30A H30E 0.9800 . ?
C30A H30F 0.9800 . ?
C31A H31A 1.0000 . ?
C31A C32A 1.542(7) . ?
C31A C33A 1.526(6) . ?
C32A H32D 0.9800 . ?
C32A H32E 0.9800 . ?
C32A H32F 0.9800 . ?
C33A H33D 0.9800 . ?
C33A H33E 0.9800 . ?
C33A H33F 0.9800 . ?
C34A H34A 1.0000 . ?
C34A C35A 1.526(7) . ?
C34A C36A 1.546(6) . ?
C35A H35D 0.9800 . ?
C35A H35E 0.9800 . ?
C35A H35F 0.9800 . ?
C36A H36D 0.9800 . ?
C36A H36E 0.9800 . ?
C36A H36F 0.9800 . ?
C37A H37A 1.0000 . ?
C37A C38A 1.524(7) . ?
C37A C39A 1.532(7) . ?
C38A H38D 0.9800 . ?
C38A H38E 0.9800 . ?
C38A H38F 0.9800 . ?
C39A H39D 0.9800 . ?
C39A H39E 0.9800 . ?
C39A H39F 0.9800 . ?

loop_
_geom_torsion_atom_site_label_1
_geom_torsion_atom_site_label_2
_geom_torsion_atom_site_label_3
_geom_torsion_atom_site_label_4
_geom_torsion
_geom_torsion_site_symmetry_1
_geom_torsion_site_symmetry_2
_geom_torsion_site_symmetry_3
_geom_torsion_site_symmetry_4
_geom_torsion_publ_flag
Rh1 P2 C26 C21 -30.2(3) . . . . ?
Rh1 P2 C28 C29 -36.6(4) . . . . ?
Rh1 P2 C28 C30 84.7(4) . . . . ?
Rh1 P2 C31 C32 43.0(4) . . . . ?
Rh1 P2 C31 C33 168.4(3) . . . . ?
Rh1 P3 C27 C25 -25.1(4) . . . . ?
Rh1 P3 C34 C35 51.2(4) . . . . ?
Rh1 P3 C34 C36 175.7(5) . . . . ?
Rh1 P3 C37 C38 -47.0(4) . . . . ?
Rh1 P3 C37 C39 73.9(4) . . . . ?
Rh1 O4 C5 C6 169.2(3) . . . . ?
Rh1 O4 C5 C10 -10.8(6) . . . . ?
Rh1 N20 C21 C22 177.1(3) . . . . ?
Rh1 N20 C21 C26 -4.1(5) . . . . ?
Rh1 N20 C25 C24 -176.2(4) . . . . ?
Rh1 N20 C25 C27 3.7(6) . . . . ?
O4 C5 C6 C7 179.2(4) . . . . ?
O4 C5 C10 C9 179.8(4) . . . . ?
N20 C21 C22 C23 -0.3(7) . . . . ?
N20 C21 C26 P2 24.7(5) . . . . ?
N20 C25 C27 P3 16.4(6) . . . . ?
C5 C6 C7 C8 0.4(8) . . . . ?
C6 C5 C10 C9 -0.1(7) . . . . ?
C6 C7 C8 C9 1.0(8) . . . . ?
C7 C8 C9 C10 -2.0(7) . . . . ?
C8 C9 C10 C5 1.5(7) . . . . ?
C10 C5 C6 C7 -0.8(7) . . . . ?
C21 N20 C25 C24 1.3(6) . . . . ?
C21 N20 C25 C27 -178.7(4) . . . . ?
C21 C22 C23 C24 0.2(7) . . . . ?
C22 C21 C26 P2 -156.4(4) . . . . ?
C22 C23 C24 C25 0.7(7) . . . . ?
C23 C24 C25 N20 -1.5(7) . . . . ?
C23 C24 C25 C27 178.5(5) . . . . ?
C24 C25 C27 P3 -163.6(4) . . . . ?
C25 N20 C21 C22 -0.4(6) . . . . ?
C25 N20 C21 C26 178.4(4) . . . . ?
C26 P2 C28 C29 74.5(4) . . . . ?
C26 P2 C28 C30 -164.2(3) . . . . ?
C26 P2 C31 C32 -65.9(4) . . . . ?
C26 P2 C31 C33 59.5(4) . . . . ?
C26 C21 C22 C23 -179.1(4) . . . . ?
C27 P3 C34 C35 -59.0(4) . . . . ?
C27 P3 C34 C36 65.5(6) . . . . ?
C27 P3 C37 C38 65.5(4) . . . . ?
C27 P3 C37 C39 -173.6(4) . . . . ?
C28 P2 C26 C21 -157.5(3) . . . . ?
C28 P2 C31 C32 -174.6(3) . . . . ?
C28 P2 C31 C33 -49.2(4) . . . . ?
C31 P2 C26 C21 93.3(4) . . . . ?
C31 P2 C28 C29 -177.4(4) . . . . ?
C31 P2 C28 C30 -56.2(4) . . . . ?
C34 P3 C27 C25 96.7(4) . . . . ?
C34 P3 C37 C38 176.5(4) . . . . ?
C34 P3 C37 C39 -62.7(4) . . . . ?
C37 P3 C27 C25 -152.9(4) . . . . ?
C37 P3 C34 C35 -169.3(4) . . . . ?
C37 P3 C34 C36 -44.7(6) . . . . ?
Rh1A P2A C26A C21A 33.0(3) . . . . ?
Rh1A P2A C28A C29A 33.2(5) . . . . ?
Rh1A P2A C28A C30A -87.6(4) . . . . ?
Rh1A P2A C31A C32A -41.6(4) . . . . ?
Rh1A P2A C31A C33A -166.6(3) . . . . ?
Rh1A P3A C27A C25A 34.9(3) . . . . ?
Rh1A P3A C34A C35A -49.3(4) . . . . ?
Rh1A P3A C34A C36A -173.7(3) . . . . ?
Rh1A P3A C37A C38A 41.8(5) . . . . ?
Rh1A P3A C37A C39A -78.5(4) . . . . ?
Rh1A O4A C5A C6A -165.0(3) . . . . ?
Rh1A O4A C5A C10A 14.3(6) . . . . ?
Rh1A N20A C21A C22A -178.8(3) . . . . ?
Rh1A N20A C21A C26A 1.6(5) . . . . ?
Rh1A N20A C25A C24A -179.6(4) . . . . ?
Rh1A N20A C25A C27A -0.2(5) . . . . ?
O4A C5A C6A C7A -179.1(5) . . . . ?
O4A C5A C10A C9A 179.3(4) . . . . ?
N20A C21A C22A C23A -1.1(7) . . . . ?
N20A C21A C26A P2A -25.6(5) . . . . ?
N20A C25A C27A P3A -26.0(5) . . . . ?
C5A C6A C7A C8A -0.4(8) . . . . ?
C6A C5A C10A C9A -1.4(7) . . . . ?
C6A C7A C8A C9A -1.0(8) . . . . ?
C7A C8A C9A C10A 1.1(7) . . . . ?
C8A C9A C10A C5A 0.1(7) . . . . ?
C10A C5A C6A C7A 1.6(7) . . . . ?
C21A N20A C25A C24A 1.4(6) . . . . ?
C21A N20A C25A C27A -179.2(4) . . . . ?
C21A C22A C23A C24A 0.5(7) . . . . ?
C22A C21A C26A P2A 154.8(4) . . . . ?
C22A C23A C24A C25A 1.0(8) . . . . ?
C23A C24A C25A N20A -2.0(8) . . . . ?
C23A C24A C25A C27A 178.6(5) . . . . ?
C24A C25A C27A P3A 153.4(4) . . . . ?
C25A N20A C21A C22A 0.2(6) . . . . ?
C25A N20A C21A C26A -179.4(4) . . . . ?
C26A P2A C28A C29A -76.5(5) . . . . ?
C26A P2A C28A C30A 162.7(4) . . . . ?
C26A P2A C31A C32A 66.8(4) . . . . ?
C26A P2A C31A C33A -58.2(4) . . . . ?
C26A C21A C22A C23A 178.4(5) . . . . ?
C27A P3A C34A C35A 58.5(4) . . . . ?
C27A P3A C34A C36A -66.0(4) . . . . ?
C27A P3A C37A C38A -68.4(4) . . . . ?
C27A P3A C37A C39A 171.3(4) . . . . ?
C28A P2A C26A C21A 160.5(3) . . . . ?
C28A P2A C31A C32A 174.8(3) . . . . ?
C28A P2A C31A C33A 49.8(4) . . . . ?
C31A P2A C26A C21A -91.3(4) . . . . ?
C31A P2A C28A C29A 175.3(4) . . . . ?
C31A P2A C28A C30A 54.6(4) . . . . ?
C34A P3A C27A C25A -89.0(4) . . . . ?
C34A P3A C37A C38A -176.4(4) . . . . ?
C34A P3A C37A C39A 63.3(4) . . . . ?
C37A P3A C27A C25A 163.1(3) . . . . ?
C37A P3A C34A C35A 167.2(4) . . . . ?
C37A P3A C34A C36A 42.7(5) . . . . ?

loop_
_exptl_oxdiff_crystal_face_indexfrac_h
_exptl_oxdiff_crystal_face_indexfrac_k
_exptl_oxdiff_crystal_face_indexfrac_l
_exptl_oxdiff_crystal_face_x
_exptl_oxdiff_crystal_face_y
_exptl_oxdiff_crystal_face_z
10.3504 -3.2133 2.4160 0.0051 0.0073 1.0000
-10.3504 3.2133 -2.4160 -0.0051 -0.0073 -1.0000
-1.8832 -5.0498 -11.8492 0.5219 0.8517 -0.0473
5.0703 5.4705 -9.2470 -0.8514 0.5217 0.0553
-4.8804 -5.5344 9.3022 0.8521 -0.5221 -0.0366
-1.4262 0.8595 15.0480 0.0784 -0.9969 0.0090
1.4262 -0.8595 -15.0480 -0.0784 0.9969 -0.0090
1.0015 4.9988 11.9841 -0.4841 -0.8672 -0.0193
2.9991 6.9954 4.9885 -0.8294 -0.4432 -0.0264
